data_2220512
loop_
_publ_author_name
'Du, Lian-Cai'

_publ_section_title
;
 Diaquabis(5-methylpyridine-2-carboxylato-\k^2^<i>N</i>,<i>O</i>)zinc(II)
;
_journal_coeditor_code HB2880
_journal_issue 1
_journal_name_full 'Acta Crystallographica Section E'
_journal_page_first m106
_journal_paper_doi 10.1107/S1600536808042530
_journal_volume 65
_journal_year 2009
_chemical_formula_iupac '[Zn (C7 H6 N O2)2 (H2 O)2]'
_chemical_formula_moiety 'C14 H16 N2 O6 Zn'
_chemical_formula_sum 'C14 H16 N2 O6 Zn'
_chemical_formula_weight 373.66
_chemical_name_systematic
;
Diaquabis(5-methylpyridine-2-carboxylato-\k^2^N,O)zinc(II)
;
_space_group_IT_number 2
_symmetry_cell_setting triclinic
_symmetry_space_group_name_Hall '-P 1'
_symmetry_space_group_name_H-M 'P -1'
_atom_sites_solution_hydrogens geom
_atom_sites_solution_primary direct
_atom_sites_solution_secondary difmap
_audit_creation_method SHELXL-97
_cell_angle_alpha 104.678(2)
_cell_angle_beta 90.6460(10)
_cell_angle_gamma 109.493(2)
_cell_formula_units_Z 1
_cell_length_a 5.1703(6)
_cell_length_b 6.4620(10)
_cell_length_c 12.2781(14)
_cell_measurement_reflns_used 1975
_cell_measurement_temperature 298(2)
_cell_measurement_theta_max 27.936
_cell_measurement_theta_min 3.434
_cell_volume 372.01(8)
_computing_cell_refinement 'SAINT (Bruker, 2000)'
_computing_data_collection 'SMART (Bruker, 2000)'
_computing_data_reduction 'SAINT (Bruker, 2000)'
_computing_molecular_graphics 'SHELXTL (Sheldrick, 2008)'
_computing_publication_material 'SHELXTL (Sheldrick, 2008)'
_computing_structure_refinement 'SHELXL97 (Sheldrick, 2008)'
_computing_structure_solution 'SHELXS97 (Sheldrick, 2008)'
_diffrn_ambient_temperature 298(2)
_diffrn_measured_fraction_theta_full 0.970
_diffrn_measured_fraction_theta_max 0.970
_diffrn_measurement_device_type 'Bruker SMART CCD'
_diffrn_measurement_method \w
_diffrn_radiation_monochromator graphite
_diffrn_radiation_source 'fine-focus sealed tube'
_diffrn_radiation_type MoK\a
_diffrn_radiation_wavelength 0.71073
_diffrn_reflns_av_R_equivalents 0.0126
_diffrn_reflns_av_sigmaI/netI 0.0210
_diffrn_reflns_limit_h_max 3
_diffrn_reflns_limit_h_min -6
_diffrn_reflns_limit_k_max 7
_diffrn_reflns_limit_k_min -6
_diffrn_reflns_limit_l_max 14
_diffrn_reflns_limit_l_min -14
_diffrn_reflns_number 1917
_diffrn_reflns_theta_full 25.01
_diffrn_reflns_theta_max 25.01
_diffrn_reflns_theta_min 1.72
_exptl_absorpt_coefficient_mu 1.684
_exptl_absorpt_correction_T_max 0.659
_exptl_absorpt_correction_T_min 0.493
_exptl_absorpt_correction_type multi-scan
_exptl_absorpt_process_details '(SADABS; Bruker, 2000)'
_exptl_crystal_colour colourless
_exptl_crystal_density_diffrn 1.668
_exptl_crystal_density_method 'not measured'
_exptl_crystal_description block
_exptl_crystal_F_000 192
_exptl_crystal_size_max 0.49
_exptl_crystal_size_mid 0.46
_exptl_crystal_size_min 0.27
_refine_diff_density_max 0.631
_refine_diff_density_min -0.600
_refine_ls_extinction_coef 0.094(11)
_refine_ls_extinction_expression Fc^*^=kFc[1+0.001xFc^2^\l^3^/sin(2\q)]^-1/4^
_refine_ls_extinction_method 'SHELXL97 (Sheldrick, 2008)'
_refine_ls_goodness_of_fit_ref 1.153
_refine_ls_hydrogen_treatment constr
_refine_ls_matrix_type full
_refine_ls_number_parameters 108
_refine_ls_number_reflns 1275
_refine_ls_number_restraints 0
_refine_ls_restrained_S_all 1.153
_refine_ls_R_factor_all 0.0341
_refine_ls_R_factor_gt 0.0338
_refine_ls_shift/su_max 0.000
_refine_ls_shift/su_mean 0.000
_refine_ls_structure_factor_coef Fsqd
_refine_ls_weighting_details 'calc w=1/[\s^2^(Fo^2^)+(0.0603P)^2^+0.3083P] where P=(Fo^2^+2Fc^2^)/3'
_refine_ls_weighting_scheme calc
_refine_ls_wR_factor_gt 0.0973
_refine_ls_wR_factor_ref 0.0974
_reflns_number_gt 1260
_reflns_number_total 1275
_reflns_threshold_expression I>2\s(I)
_cod_data_source_file hb2880.cif
_cod_data_source_block I
_cod_depositor_comments
;
The following automatic conversions were performed:
'_symmetry_cell_setting' value 'Triclinic' changed to 'triclinic'
according to '/home/saulius/struct/CIF-dictionaries/cif_core.dic'
dictionary named 'cif_core.dic' version 2.4.1 from 2010-06-29.

Automatic conversion script
Id: cif_fix_enum 1527 2010-12-29 10:47:43Z saulius 

The following automatic conversions were performed:

'_symmetry_cell_setting' value 'Triclinic' changed to 'triclinic'
according to /home/saulius/struct/CIF-dictionaries/cif_core.dic
dictionary named 'cif_core.dic' version 2.4.1 from 2010-06-29.

Automatic conversion script
Id: cif_fix_values 1715 2011-07-08 13:25:40Z adriana 
;
_cod_database_code 2220512
_cod_database_fobs_code 2220512

loop_
_symmetry_equiv_pos_as_xyz
'x, y, z'
'-x, -y, -z'

loop_
_atom_site_type_symbol
_atom_site_label
_atom_site_fract_x
_atom_site_fract_y
_atom_site_fract_z
_atom_site_U_iso_or_equiv
_atom_site_adp_type
_atom_site_calc_flag
_atom_site_refinement_flags
_atom_site_occupancy
_atom_site_disorder_assembly
_atom_site_disorder_group
Zn Zn1 0.5000 0.5000 0.5000 0.0269(2) Uani d S 1 . .
N N1 0.4060(5) 0.5257(4) 0.6691(2) 0.0265(5) Uani d . 1 . .
C C4 0.3260(7) 0.5138(6) 0.8903(2) 0.0351(7) Uani d . 1 . .
H H4 0.2979 0.5079 0.9643 0.042 Uiso calc R 1 . .
O O1 0.6819(4) 0.2811(3) 0.54326(17) 0.0298(5) Uani d . 1 . .
O O2 0.7442(5) 0.1369(4) 0.6842(2) 0.0399(6) Uani d . 1 . .
O O3 0.1258(4) 0.2198(4) 0.4350(2) 0.0368(5) Uani d . 1 . .
H H3A 0.1410 0.0905 0.4068 0.044 Uiso d R 1 . .
H H3B -0.0199 0.2048 0.4683 0.044 Uiso d R 1 . .
C C1 0.6533(6) 0.2552(5) 0.6414(2) 0.0266(6) Uani d . 1 . .
C C2 0.4953(6) 0.3907(5) 0.7150(2) 0.0269(6) Uani d . 1 . .
C C3 0.4520(8) 0.3852(6) 0.8251(3) 0.0417(8) Uani d . 1 . .
H H3 0.5124 0.2887 0.8550 0.050 Uiso calc R 1 . .
C C6 0.2809(6) 0.6541(5) 0.7341(3) 0.0309(6) Uani d . 1 . .
H H6 0.2175 0.7490 0.7040 0.037 Uiso calc R 1 . .
C C5 0.2430(6) 0.6500(6) 0.8452(3) 0.0351(7) Uani d . 1 . .
C C7 0.1086(8) 0.8011(7) 0.9188(3) 0.0500(9) Uani d . 1 . .
H H7A -0.0093 0.7186 0.9650 0.075 Uiso calc R 1 . .
H H7B 0.0010 0.8473 0.8718 0.075 Uiso calc R 1 . .
H H7C 0.2483 0.9337 0.9664 0.075 Uiso calc R 1 . .

loop_
_atom_site_aniso_label
_atom_site_aniso_U_11
_atom_site_aniso_U_22
_atom_site_aniso_U_33
_atom_site_aniso_U_12
_atom_site_aniso_U_13
_atom_site_aniso_U_23
Zn1 0.0346(3) 0.0309(3) 0.0229(3) 0.0191(2) 0.00841(19) 0.01007(19)
N1 0.0300(12) 0.0281(12) 0.0253(12) 0.0143(10) 0.0049(10) 0.0083(10)
C4 0.0477(18) 0.0513(19) 0.0163(13) 0.0286(15) 0.0102(12) 0.0108(13)
O1 0.0357(11) 0.0321(11) 0.0293(11) 0.0209(9) 0.0098(8) 0.0089(9)
O2 0.0559(14) 0.0394(12) 0.0369(12) 0.0323(11) 0.0035(10) 0.0111(10)
O3 0.0337(11) 0.0298(11) 0.0486(13) 0.0161(9) 0.0117(10) 0.0067(10)
C1 0.0274(13) 0.0224(13) 0.0306(15) 0.0109(11) 0.0018(11) 0.0052(11)
C2 0.0304(14) 0.0264(13) 0.0252(14) 0.0119(11) 0.0036(11) 0.0066(11)
C3 0.054(2) 0.051(2) 0.0337(17) 0.0306(17) 0.0084(15) 0.0194(15)
C6 0.0349(15) 0.0321(15) 0.0313(15) 0.0196(12) 0.0078(12) 0.0076(12)
C5 0.0341(15) 0.0399(17) 0.0289(15) 0.0146(13) 0.0065(12) 0.0029(13)
C7 0.054(2) 0.059(2) 0.0395(19) 0.0315(19) 0.0155(16) 0.0005(17)

loop_
_atom_type_symbol
_atom_type_description
_atom_type_scat_dispersion_real
_atom_type_scat_dispersion_imag
_atom_type_scat_source
C C 0.0033 0.0016 'International Tables Vol C Tables 4.2.6.8 and 6.1.1.4'
H H 0.0000 0.0000 'International Tables Vol C Tables 4.2.6.8 and 6.1.1.4'
N N 0.0061 0.0033 'International Tables Vol C Tables 4.2.6.8 and 6.1.1.4'
O O 0.0106 0.0060 'International Tables Vol C Tables 4.2.6.8 and 6.1.1.4'
Zn Zn 0.2839 1.4301 'International Tables Vol C Tables 4.2.6.8 and 6.1.1.4'

loop_
_geom_angle_atom_site_label_1
_geom_angle_atom_site_label_2
_geom_angle_atom_site_label_3
_geom_angle_site_symmetry_1
_geom_angle_site_symmetry_3
_geom_angle
_geom_angle_publ_flag
O1 Zn1 O1 . 2_666 180.0 ?
O1 Zn1 N1 . 2_666 100.78(8) ?
O1 Zn1 N1 2_666 2_666 79.22(8) ?
O1 Zn1 N1 . . 79.22(8) ?
O1 Zn1 N1 2_666 . 100.78(8) ?
N1 Zn1 N1 2_666 . 180.0 ?
O1 Zn1 O3 . 2_666 89.38(9) ?
O1 Zn1 O3 2_666 2_666 90.62(9) ?
N1 Zn1 O3 2_666 2_666 92.23(9) ?
N1 Zn1 O3 . 2_666 87.77(9) ?
O1 Zn1 O3 . . 90.62(9) ?
O1 Zn1 O3 2_666 . 89.38(9) ?
N1 Zn1 O3 2_666 . 87.77(9) ?
N1 Zn1 O3 . . 92.23(9) ?
O3 Zn1 O3 2_666 . 180.0 ?
C6 N1 C2 . . 117.7(2) ?
C6 N1 Zn1 . . 130.4(2) ?
C2 N1 Zn1 . . 111.95(18) ?
C5 C4 C3 . . 117.3(3) ?
C5 C4 H4 . . 121.3 ?
C3 C4 H4 . . 121.3 ?
C1 O1 Zn1 . . 115.99(17) ?
Zn1 O3 H3A . . 116.6 ?
Zn1 O3 H3B . . 121.9 ?
H3A O3 H3B . . 110.5 ?
O2 C1 O1 . . 126.8(3) ?
O2 C1 C2 . . 117.3(3) ?
O1 C1 C2 . . 115.9(2) ?
N1 C2 C3 . . 120.1(3) ?
N1 C2 C1 . . 116.9(2) ?
C3 C2 C1 . . 123.0(3) ?
C4 C3 C2 . . 122.3(3) ?
C4 C3 H3 . . 118.8 ?
C2 C3 H3 . . 118.8 ?
N1 C6 C5 . . 121.7(3) ?
N1 C6 H6 . . 119.1 ?
C5 C6 H6 . . 119.1 ?
C4 C5 C6 . . 120.9(3) ?
C4 C5 C7 . . 117.9(3) ?
C6 C5 C7 . . 121.2(3) ?
C5 C7 H7A . . 109.5 ?
C5 C7 H7B . . 109.5 ?
H7A C7 H7B . . 109.5 ?
C5 C7 H7C . . 109.5 ?
H7A C7 H7C . . 109.5 ?
H7B C7 H7C . . 109.5 ?

loop_
_geom_bond_atom_site_label_1
_geom_bond_atom_site_label_2
_geom_bond_site_symmetry_2
_geom_bond_distance
_geom_bond_publ_flag
Zn1 O1 . 2.104(2) y
Zn1 O3 . 2.134(2) y
Zn1 O1 2_666 2.104(2) ?
Zn1 N1 2_666 2.116(2) ?
Zn1 N1 . 2.116(2) y
Zn1 O3 2_666 2.134(2) ?
N1 C6 . 1.334(4) ?
N1 C2 . 1.343(4) ?
C4 C5 . 1.327(5) ?
C4 C3 . 1.338(5) ?
C4 H4 . 0.9300 ?
O1 C1 . 1.262(4) ?
O2 C1 . 1.232(4) ?
O3 H3A . 0.8499 ?
O3 H3B . 0.8499 ?
C1 C2 . 1.531(4) ?
C2 C3 . 1.380(4) ?
C3 H3 . 0.9300 ?
C6 C5 . 1.387(5) ?
C6 H6 . 0.9300 ?
C5 C7 . 1.507(4) ?
C7 H7A . 0.9600 ?
C7 H7B . 0.9600 ?
C7 H7C . 0.9600 ?

loop_
_geom_hbond_atom_site_label_D
_geom_hbond_atom_site_label_H
_geom_hbond_atom_site_label_A
_geom_hbond_site_symmetry_A
_geom_hbond_distance_DH
_geom_hbond_distance_HA
_geom_hbond_distance_DA
_geom_hbond_angle_DHA
O3 H3A O2 2_656 0.85 1.88 2.693(4) 160
O3 H3B O1 1_455 0.85 1.94 2.757(3) 160

loop_
_geom_torsion_atom_site_label_1
_geom_torsion_atom_site_label_2
_geom_torsion_atom_site_label_3
_geom_torsion_atom_site_label_4
_geom_torsion_site_symmetry_1
_geom_torsion_site_symmetry_2
_geom_torsion_site_symmetry_3
_geom_torsion_site_symmetry_4
_geom_torsion
_geom_torsion_publ_flag
O1 Zn1 N1 C6 . . . . 176.5(3) ?
O1 Zn1 N1 C6 2_666 . . . -3.5(3) ?
O3 Zn1 N1 C6 2_666 . . . 86.7(3) ?
O3 Zn1 N1 C6 . . . . -93.3(3) ?
O1 Zn1 N1 C2 . . . . -2.21(19) ?
O1 Zn1 N1 C2 2_666 . . . 177.79(19) ?
O3 Zn1 N1 C2 2_666 . . . -92.0(2) ?
O3 Zn1 N1 C2 . . . . 88.0(2) ?
N1 Zn1 O1 C1 2_666 . . . -178.1(2) ?
N1 Zn1 O1 C1 . . . . 1.9(2) ?
O3 Zn1 O1 C1 2_666 . . . 89.7(2) ?
O3 Zn1 O1 C1 . . . . -90.3(2) ?
Zn1 O1 C1 O2 . . . . -179.4(2) ?
Zn1 O1 C1 C2 . . . . -1.2(3) ?
C6 N1 C2 C3 . . . . 1.2(4) ?
Zn1 N1 C2 C3 . . . . -180.0(2) ?
C6 N1 C2 C1 . . . . -176.5(2) ?
Zn1 N1 C2 C1 . . . . 2.3(3) ?
O2 C1 C2 N1 . . . . 177.6(3) ?
O1 C1 C2 N1 . . . . -0.9(4) ?
O2 C1 C2 C3 . . . . 0.0(4) ?
O1 C1 C2 C3 . . . . -178.5(3) ?
C5 C4 C3 C2 . . . . -0.2(6) ?
N1 C2 C3 C4 . . . . -1.1(5) ?
C1 C2 C3 C4 . . . . 176.4(3) ?
C2 N1 C6 C5 . . . . 0.0(4) ?
Zn1 N1 C6 C5 . . . . -178.6(2) ?
C3 C4 C5 C6 . . . . 1.3(5) ?
C3 C4 C5 C7 . . . . -178.2(3) ?
N1 C6 C5 C4 . . . . -1.3(5) ?
N1 C6 C5 C7 . . . . 178.2(3) ?
